data_7039733
loop_
_publ_author_name
'Bell, Nicola L.'
'Arnold, Polly L.'
'Love, Jason B.'

_publ_section_title
;
 Controlling uranyl oxo group interactions to group 14 elements using
 polypyrrolic Schiff-base macrocyclic ligands.
;
_journal_issue 40
_journal_name_full 'Dalton transactions (Cambridge, England : 2003)'
_journal_page_first 15902
_journal_page_last 15909
_journal_paper_doi 10.1039/c6dt01948j
_journal_volume 45
_journal_year 2016
_chemical_formula_moiety 'C66 H64 Ge N8 O4 U, C4 H8 O'
_chemical_formula_sum 'C70 H72 Ge N8 O5 U'
_chemical_formula_weight 1415.97
_space_group_crystal_system monoclinic
_space_group_IT_number 14
_space_group_name_Hall '-P 2ybc'
_space_group_name_H-M_alt 'P 1 21/c 1'
_symmetry_space_group_name_Hall '-P 2ybc'
_symmetry_space_group_name_H-M 'P 1 21/c 1'
_atom_sites_solution_hydrogens geom
_audit_creation_date 2016-04-28
_audit_creation_method
;
Olex2 1.2
(compiled 2016.02.19 svn.r3266 for OlexSys, GUI svn.r5155)
;
_audit_update_record
;
2016-06-17 deposited with the CCDC.
2016-06-21 downloaded from the CCDC.
;
_cell_angle_alpha 90
_cell_angle_beta 98.0274(10)
_cell_angle_gamma 90
_cell_formula_units_Z 4
_cell_length_a 11.44279(12)
_cell_length_b 22.2890(2)
_cell_length_c 24.0677(2)
_cell_measurement_reflns_used 35068
_cell_measurement_temperature 170(2)
_cell_measurement_theta_max 29.0840
_cell_measurement_theta_min 3.4100
_cell_volume 6078.28(10)
_computing_cell_refinement 'CrysAlisPro 1.171.38.42b (Rigaku OD, 2015)'
_computing_data_collection 'CrysAlisPro 1.171.38.42b (Rigaku OD, 2015)'
_computing_data_reduction 'CrysAlisPro 1.171.38.42b (Rigaku OD, 2015)'
_computing_molecular_graphics 'Olex2 (Dolomanov et al., 2009)'
_computing_publication_material 'Olex2 (Dolomanov et al., 2009)'
_computing_structure_refinement 'ShelXL (Sheldrick, 2015)'
_computing_structure_solution 'SHELXT (Sheldrick 2015)'
_diffrn_ambient_temperature 170(2)
_diffrn_detector 'CCD plate'
_diffrn_detector_area_resol_mean 16.1042
_diffrn_detector_type Eos
_diffrn_measured_fraction_theta_full 0.998
_diffrn_measured_fraction_theta_max 0.999
_diffrn_measurement_details
;
List of Runs (angles in degrees, time in seconds):

  1  \w    -25.00  22.00   1.00   27.50    --  -18.53 -99.00 -60.00   47
  2  \w    -37.00  50.00   1.00   27.50    --  -18.53  57.00-150.00   87
  3  \w      2.00  89.00   1.00   27.50    --   20.25  57.00  90.00   87
  4  \w    -48.00  39.00   1.00   27.50    --   20.25 -57.00 -90.00   87
  5  \w     -2.00  91.00   1.00   27.50    --   20.25  38.00  60.00   93
  6  \w    -25.00  61.00   1.00   27.50    --   20.25 -99.00 150.00   86
  7  \w      2.00  89.00   1.00   27.50    --   20.25  57.00-120.00   87
  8  \w     34.00  94.00   1.00   27.50    --   20.25 179.00-180.00   60
  9  \w    -69.00 -38.00   1.00   27.50    --  -18.53 117.00 146.56   31
 10  \w      2.00  89.00   1.00   27.50    --   20.25  57.00-180.00   87
 11  \w    -25.00  61.00   1.00   27.50    --   20.25 -99.00 -30.00   86
 12  \w    -25.00  61.00   1.00   27.50    --   20.25 -99.00  30.00   86
 13  \w      2.00  89.00   1.00   27.50    --   20.25  57.00 -60.00   87
 14  \w     34.00  94.00   1.00   27.50    --   20.25 179.00 120.00   60
;
_diffrn_measurement_device 'four-circle diffractometer'
_diffrn_measurement_device_type 'Xcalibur, Eos'
_diffrn_measurement_method '\w scans'
_diffrn_orient_matrix_type 'CrysAlisPro convention (1999,Acta A55,543-557)'
_diffrn_orient_matrix_UB_11 -0.0471954000
_diffrn_orient_matrix_UB_12 -0.0066594000
_diffrn_orient_matrix_UB_13 0.0152212000
_diffrn_orient_matrix_UB_21 0.0408237000
_diffrn_orient_matrix_UB_22 -0.0039527000
_diffrn_orient_matrix_UB_23 0.0247505000
_diffrn_orient_matrix_UB_31 -0.0049555000
_diffrn_orient_matrix_UB_32 0.0308652000
_diffrn_orient_matrix_UB_33 0.0064521000
_diffrn_radiation_monochromator graphite
_diffrn_radiation_probe x-ray
_diffrn_radiation_type MoK\a
_diffrn_radiation_wavelength 0.71073
_diffrn_reflns_av_R_equivalents 0.0563
_diffrn_reflns_av_unetI/netI 0.0309
_diffrn_reflns_Laue_measured_fraction_full 0.998
_diffrn_reflns_Laue_measured_fraction_max 0.999
_diffrn_reflns_limit_h_max 14
_diffrn_reflns_limit_h_min -14
_diffrn_reflns_limit_k_max 28
_diffrn_reflns_limit_k_min -28
_diffrn_reflns_limit_l_max 31
_diffrn_reflns_limit_l_min -31
_diffrn_reflns_number 139112
_diffrn_reflns_point_group_measured_fraction_full 0.998
_diffrn_reflns_point_group_measured_fraction_max 0.999
_diffrn_reflns_theta_full 25.242
_diffrn_reflns_theta_max 27.485
_diffrn_reflns_theta_min 2.801
_diffrn_source 'fine-focus sealed X-ray tube'
_diffrn_source_type 'Enhance (Mo) X-ray Source'
_exptl_absorpt_coefficient_mu 3.215
_exptl_absorpt_correction_T_max 0.931
_exptl_absorpt_correction_T_min 0.838
_exptl_absorpt_correction_type analytical
_exptl_absorpt_process_details
;
CrysAlisPro 1.171.38.42b (Rigaku Oxford Diffraction, 2015)
Analytical numeric absorption correction using a multifaceted crystal
            model based on expressions derived by R.C. Clark & J.S. Reid.
(Clark, R. C. & Reid, J. S. (1995). Acta Cryst. A51, 887-897)
Empirical absorption correction using spherical harmonics,
 implemented in SCALE3 ABSPACK scaling algorithm.
;
_exptl_crystal_colour 'dark red'
_exptl_crystal_colour_modifier dark
_exptl_crystal_colour_primary red
_exptl_crystal_density_diffrn 1.547
_exptl_crystal_description block
_exptl_crystal_F_000 2848
_exptl_crystal_size_max 0.3
_exptl_crystal_size_mid 0.193
_exptl_crystal_size_min 0.105
_refine_diff_density_max 1.324
_refine_diff_density_min -0.588
_refine_diff_density_rms 0.089
_refine_ls_extinction_method none
_refine_ls_goodness_of_fit_ref 1.073
_refine_ls_hydrogen_treatment constr
_refine_ls_matrix_type full
_refine_ls_number_parameters 790
_refine_ls_number_reflns 13933
_refine_ls_number_restraints 60
_refine_ls_restrained_S_all 1.077
_refine_ls_R_factor_all 0.0479
_refine_ls_R_factor_gt 0.0321
_refine_ls_shift/su_max 0.002
_refine_ls_shift/su_mean 0.000
_refine_ls_structure_factor_coef Fsqd
_refine_ls_weighting_details 'w=1/[\s^2^(Fo^2^)+(0.0260P)^2^+8.0902P] where P=(Fo^2^+2Fc^2^)/3'
_refine_ls_weighting_scheme calc
_refine_ls_wR_factor_gt 0.0645
_refine_ls_wR_factor_ref 0.0700
_reflns_Friedel_coverage 0.000
_reflns_number_gt 11376
_reflns_number_total 13933
_reflns_threshold_expression 'I > 2\s(I)'
_cod_data_source_file c6dt01948j2.cif
_cod_data_source_block UO2GeLAthf
_cod_depositor_comments 'Adding full bibliography for 7039733--7039741.cif.'
_cod_original_cell_volume 6078.29(10)
_cod_database_code 7039733
_chemical_oxdiff_formula 'C66 H64 N8 O4 Ge U'
_shelx_space_group_comment
;
The symmetry employed for this shelxl refinement is uniquely defined
by the following loop, which should always be used as a source of
symmetry information in preference to the above space-group names.
They are only intended as comments.
;
_reflns_odcompleteness_completeness 99.83
_reflns_odcompleteness_iscentric 1
_reflns_odcompleteness_theta 27.42
_olex2_refinement_description
;
1. Fixed Uiso
 At 1.2 times of:
  All C(H) groups, All C(H,H) groups
 At 1.5 times of:
  All C(H,H,H) groups
2. Uiso/Uaniso restraints and constraints
O5 \\sim C80 \\sim C82 \\sim C81 \\sim C83: within 1.7A with sigma of 0.02 and
sigma for terminal atoms of 0.04
3. Rigid body (RIGU) restrains
 O5, C80, C82, C81, C83
 with sigma for 1-2 distances of 0.004 and sigma for 1-3 distances of 0.004
4. Others
 Sof(C3B)=Sof(H3BA)=Sof(H3BB)=Sof(H3BC)=Sof(C2B)=Sof(H2BA)=Sof(H2BB)=1-FVAR(1)
 Sof(C2A)=Sof(H2AA)=Sof(H2AB)=Sof(C3A)=Sof(H3AA)=Sof(H3AB)=Sof(H3AC)=FVAR(1)
5.a Secondary CH2 refined with riding coordinates:
 C70(H70A,H70B), C33(H33A,H33B), C63(H63A,H63B), C62(H62A,H62B), C80(H80A,
 H80B), C4(H4A,H4B), C73(H73A,H73B), C71(H71A,H71B), C82(H82A,H82B), C2A(H2AA,
 H2AB), C81(H81A,H81B), C31(H31A,H31B), C60(H60A,H60B), C72(H72A,H72B),
 C83(H83A,H83B), C61(H61A,H61B), C2B(H2BA,H2BB)
5.b Aromatic/amide H refined with riding coordinates:
 C17(H17), C46(H46), C25(H25), C43(H43), C39(H39), C23(H23), C42(H42),
 C22(H22), C52(H52), C27(H27), C28(H28), C56(H56), C20(H20), C14(H14), C54(H54),
  C10(H10), C13(H13), C36(H36), C12(H12), C49(H49), C51(H51), C41(H41),
 C50(H50), C7(H7), C8(H8), C21(H21), C57(H57), C37(H37)
5.c Idealised Me refined as rotating group:
 C32(H32A,H32B,H32C), C34(H34A,H34B,H34C), C5(H5A,H5B,H5C), C3A(H3AA,H3AB,
 H3AC), C3B(H3BA,H3BB,H3BC)
;
_shelx_shelxl_version_number 2014/7
_olex2_submission_special_instructions 'No special instructions were received'
_oxdiff_exptl_absorpt_empirical_details
;
Empirical correction (ABSPACK) includes:
- Absorption correction using spherical harmonics
- Frame scaling
;
_oxdiff_exptl_absorpt_empirical_full_max 1.194
_oxdiff_exptl_absorpt_empirical_full_min 0.880

loop_
_space_group_symop_operation_xyz
'x, y, z'
'-x, y+1/2, -z+1/2'
'-x, -y, -z'
'x, -y-1/2, z-1/2'

loop_
_atom_site_label
_atom_site_type_symbol
_atom_site_fract_x
_atom_site_fract_y
_atom_site_fract_z
_atom_site_U_iso_or_equiv
_atom_site_adp_type
_atom_site_occupancy
_atom_site_site_symmetry_order
_atom_site_calc_flag
_atom_site_refinement_flags_posn
_atom_site_refinement_flags_adp
_atom_site_refinement_flags_occupancy
_atom_site_disorder_assembly
_atom_site_disorder_group
U1 U 0.36131(2) 0.37858(2) 0.05778(2) 0.02352(4) Uani 1 1 d . . . . .
Ge1 Ge 0.25112(3) 0.15782(2) 0.03998(2) 0.02711(8) Uani 1 1 d . . . . .
O1 O 0.3449(2) 0.30024(10) 0.05854(10) 0.0317(5) Uani 1 1 d . . . . .
O2 O 0.3796(2) 0.45661(10) 0.05102(9) 0.0329(5) Uani 1 1 d . . . . .
O3 O 0.3752(2) 0.37539(11) -0.04363(9) 0.0347(5) Uani 1 1 d . . . . .
O4 O 0.2469(2) 0.07654(11) -0.00753(9) 0.0327(5) Uani 1 1 d . . . . .
N3 N 0.1476(2) 0.38768(12) 0.01502(11) 0.0280(6) Uani 1 1 d . . . . .
N1 N 0.4735(3) 0.38585(12) 0.15207(12) 0.0343(7) Uani 1 1 d . . . . .
N4 N 0.2256(3) 0.38586(12) 0.12797(11) 0.0309(6) Uani 1 1 d . . . . .
N2 N 0.5815(2) 0.36018(12) 0.05575(12) 0.0307(6) Uani 1 1 d . . . . .
N6 N 0.4929(2) 0.13698(12) 0.02047(11) 0.0261(6) Uani 1 1 d . . . . .
C18 C 0.6070(3) 0.19587(15) -0.03866(13) 0.0253(7) Uani 1 1 d . . . . .
N8 N 0.1020(2) 0.13749(12) 0.07050(12) 0.0291(6) Uani 1 1 d . . . . .
N5 N 0.3363(2) 0.10946(11) 0.10265(10) 0.0244(6) Uani 1 1 d . . . . .
C19 C 0.6664(3) 0.19789(15) -0.08774(14) 0.0292(7) Uani 1 1 d . . . . .
C53 C 0.1027(3) 0.40538(16) -0.04089(14) 0.0282(7) Uani 1 1 d . . . . .
C48 C 0.0274(3) 0.38296(16) -0.13946(13) 0.0285(7) Uani 1 1 d . . . . .
C17 C 0.5996(3) 0.24849(14) -0.00711(14) 0.0253(7) Uani 1 1 d . . . . .
H17 H 0.5615 0.2473 0.0246 0.030 Uiso 1 1 calc R . . . .
C47 C 0.0651(3) 0.36179(15) -0.08328(13) 0.0254(7) Uani 1 1 d . . . . .
C16 C 0.6486(3) 0.30261(15) -0.02242(14) 0.0273(7) Uani 1 1 d . . . . .
C46 C 0.0606(3) 0.30031(15) -0.07200(14) 0.0272(7) Uani 1 1 d . . . . .
H46 H 0.0838 0.2867 -0.0356 0.033 Uiso 1 1 calc R . . . .
C25 C 0.5187(3) 0.09785(15) 0.05877(14) 0.0285(7) Uani 1 1 d . . . . .
H25 H 0.5876 0.0758 0.0586 0.034 Uiso 1 1 calc R . . . .
C70 C 0.2544(3) 0.08130(18) -0.06764(14) 0.0364(8) Uani 1 1 d . . . . .
H70A H 0.3358 0.0788 -0.0744 0.044 Uiso 1 1 calc R . . . .
H70B H 0.2214 0.1191 -0.0825 0.044 Uiso 1 1 calc R . . . .
N7 N 0.0483(3) 0.17559(13) -0.04737(12) 0.0336(7) Uani 1 1 d . . . . .
C24 C 0.5613(3) 0.13912(15) -0.02321(13) 0.0253(7) Uani 1 1 d . . . . .
C38 C -0.0080(3) 0.15289(17) 0.04214(16) 0.0379(9) Uani 1 1 d . . . . .
C43 C -0.0556(3) 0.23756(17) -0.21272(15) 0.0361(8) Uani 1 1 d . . . . .
H43 H -0.0781 0.2506 -0.2494 0.043 Uiso 1 1 calc R . . . .
C39 C -0.0293(3) 0.17115(17) -0.01506(16) 0.0381(9) Uani 1 1 d . . . . .
H39 H -0.1066 0.1806 -0.0298 0.046 Uiso 1 1 calc R . . . .
C55 C 0.1112(3) 0.36835(16) 0.10716(15) 0.0355(8) Uani 1 1 d . . . . .
C33 C 0.1481(4) 0.06756(16) 0.21374(15) 0.0390(9) Uani 1 1 d . . . . .
H33A H 0.2107 0.0640 0.2452 0.047 Uiso 1 1 calc R . . . .
H33B H 0.0794 0.0836 0.2281 0.047 Uiso 1 1 calc R . . . .
C23 C 0.5792(3) 0.08914(15) -0.05364(14) 0.0294(7) Uani 1 1 d . . . . .
H23 H 0.5513 0.0524 -0.0427 0.035 Uiso 1 1 calc R . . . .
C11 C 0.6434(3) 0.35749(15) 0.00841(16) 0.0313(8) Uani 1 1 d . . . . .
C30 C 0.1874(3) 0.11308(15) 0.17131(13) 0.0305(8) Uani 1 1 d . . . . .
C44 C -0.0139(3) 0.27984(16) -0.17027(13) 0.0288(7) Uani 1 1 d . . . . .
C42 C -0.0628(3) 0.17894(18) -0.20039(16) 0.0405(9) Uani 1 1 d . . . . .
H42 H -0.0914 0.1520 -0.2286 0.049 Uiso 1 1 calc R . . . .
C22 C 0.6390(3) 0.09141(16) -0.10137(15) 0.0341(8) Uani 1 1 d . . . . .
H22 H 0.6505 0.0565 -0.1210 0.041 Uiso 1 1 calc R . . . .
C52 C 0.1002(3) 0.46498(17) -0.05342(16) 0.0374(8) Uani 1 1 d . . . . .
H52 H 0.1239 0.4928 -0.0253 0.045 Uiso 1 1 calc R . . . .
C15 C 0.7077(3) 0.30386(15) -0.07122(15) 0.0310(8) Uani 1 1 d . . . . .
C40 C 0.0129(3) 0.19618(16) -0.10243(15) 0.0308(7) Uani 1 1 d . . . . .
C45 C 0.0223(3) 0.25908(15) -0.11412(14) 0.0275(7) Uani 1 1 d . . . . .
C63 C 0.3600(3) 0.3234(2) -0.08062(16) 0.0473(11) Uani 1 1 d . . . . .
H63A H 0.2862 0.3031 -0.0774 0.057 Uiso 1 1 calc R . . . .
H63B H 0.4244 0.2953 -0.0715 0.057 Uiso 1 1 calc R . . . .
C6 C 0.4553(4) 0.40091(16) 0.20453(15) 0.0420(10) Uani 1 1 d . . . . .
C27 C 0.4798(3) 0.05314(15) 0.15041(15) 0.0345(8) Uani 1 1 d . . . . .
H27 H 0.5500 0.0322 0.1601 0.041 Uiso 1 1 calc R . . . .
C35 C 0.0871(3) 0.12438(15) 0.12460(14) 0.0320(7) Uani 1 1 d . . . . .
C28 C 0.3870(3) 0.05732(15) 0.18203(14) 0.0339(8) Uani 1 1 d . . . . .
H28 H 0.3844 0.0401 0.2170 0.041 Uiso 1 1 calc R . . . .
C56 C 0.0480(4) 0.35694(18) 0.15187(17) 0.0456(10) Uani 1 1 d . . . . .
H56 H -0.0299 0.3442 0.1495 0.055 Uiso 1 1 calc R . . . .
C20 C 0.7139(3) 0.25210(16) -0.10256(15) 0.0328(8) Uani 1 1 d . . . . .
H20 H 0.7511 0.2536 -0.1345 0.039 Uiso 1 1 calc R . . . .
O5 O 0.7402(4) 0.17141(19) 0.20177(19) 0.0909(12) Uani 1 1 d . U . . .
C14 C 0.7613(3) 0.35853(17) -0.08605(18) 0.0411(9) Uani 1 1 d . . . . .
H14 H 0.8004 0.3596 -0.1174 0.049 Uiso 1 1 calc R . . . .
C54 C 0.0736(3) 0.37345(15) 0.04959(15) 0.0330(8) Uani 1 1 d . . . . .
H54 H -0.0053 0.3666 0.0357 0.040 Uiso 1 1 calc R . . . .
C10 C 0.6442(3) 0.37454(16) 0.10343(17) 0.0407(9) Uani 1 1 d . . . . .
H10 H 0.7258 0.3766 0.1051 0.049 Uiso 1 1 calc R . . . .
C62 C 0.3594(7) 0.3478(4) -0.1379(2) 0.101(2) Uani 1 1 d . . . . .
H62A H 0.4002 0.3208 -0.1602 0.121 Uiso 1 1 calc R . . . .
H62B H 0.2789 0.3527 -0.1563 0.121 Uiso 1 1 calc R . . . .
C26 C 0.4481(3) 0.08577(14) 0.10205(13) 0.0272(7) Uani 1 1 d . . . . .
C80 C 0.5761(6) 0.2097(3) 0.2343(3) 0.105(2) Uani 1 1 d . U . . .
H80A H 0.5011 0.1920 0.2397 0.125 Uiso 1 1 calc R . . . .
H80B H 0.5915 0.2438 0.2592 0.125 Uiso 1 1 calc R . . . .
C13 C 0.7556(3) 0.40848(17) -0.0548(2) 0.0467(11) Uani 1 1 d . . . . .
H13 H 0.7921 0.4435 -0.0645 0.056 Uiso 1 1 calc R . . . .
C4 C 0.3373(5) 0.3922(2) 0.28412(16) 0.0648(15) Uani 1 1 d . . . . .
H4A H 0.3968 0.4153 0.3076 0.078 Uiso 1 1 calc R . . . .
H4B H 0.2615 0.4021 0.2953 0.078 Uiso 1 1 calc R . . . .
C73 C 0.1797(4) 0.02397(16) 0.00250(16) 0.0402(9) Uani 1 1 d . . . . .
H73A H 0.1326 0.0310 0.0324 0.048 Uiso 1 1 calc R . . . .
H73B H 0.2312 -0.0101 0.0125 0.048 Uiso 1 1 calc R . . . .
C58 C 0.2332(4) 0.38578(15) 0.18471(15) 0.0380(9) Uani 1 1 d . . . . .
C36 C -0.0310(4) 0.13033(19) 0.13025(17) 0.0472(10) Uani 1 1 d . . . . .
H36 H -0.0644 0.1235 0.1627 0.057 Uiso 1 1 calc R . . . .
C12 C 0.6957(3) 0.40839(17) -0.00828(18) 0.0420(9) Uani 1 1 d . . . . .
H12 H 0.6912 0.4437 0.0119 0.050 Uiso 1 1 calc R . . . .
C29 C 0.2993(3) 0.09164(14) 0.15194(13) 0.0272(7) Uani 1 1 d . . . . .
C1 C 0.3365(4) 0.41236(17) 0.22243(15) 0.0454(10) Uani 1 1 d . . . . .
C49 C -0.0102(3) 0.34116(16) -0.18115(14) 0.0303(8) Uani 1 1 d . . . . .
H49 H -0.0336 0.3547 -0.2176 0.036 Uiso 1 1 calc R . . . .
C71 C 0.1840(4) 0.02935(19) -0.09458(16) 0.0459(10) Uani 1 1 d . . . . .
H71A H 0.2350 -0.0041 -0.1008 0.055 Uiso 1 1 calc R . . . .
H71B H 0.1390 0.0410 -0.1301 0.055 Uiso 1 1 calc R . . . .
C51 C 0.0623(4) 0.48520(17) -0.10861(17) 0.0422(9) Uani 1 1 d . . . . .
H51 H 0.0604 0.5261 -0.1164 0.051 Uiso 1 1 calc R . . . .
C82 C 0.5754(6) 0.2276(3) 0.1762(3) 0.110(2) Uani 1 1 d . U . . .
H82A H 0.5150 0.2060 0.1518 0.132 Uiso 1 1 calc R . . . .
H82B H 0.5607 0.2703 0.1717 0.132 Uiso 1 1 calc R . . . .
C9 C 0.5954(4) 0.38684(18) 0.15177(17) 0.0438(10) Uani 1 1 d . . . . .
C32 C 0.2435(4) 0.22566(16) 0.16648(17) 0.0501(11) Uani 1 1 d . . . . .
H32A H 0.1776 0.2331 0.1380 0.075 Uiso 1 1 calc GR . . . .
H32B H 0.3116 0.2156 0.1492 0.075 Uiso 1 1 calc GR . . . .
H32C H 0.2597 0.2610 0.1891 0.075 Uiso 1 1 calc GR . . . .
C34 C 0.1182(4) 0.00534(17) 0.19043(17) 0.0449(10) Uani 1 1 d . . . . .
H34A H 0.0580 0.0083 0.1585 0.067 Uiso 1 1 calc GR . . . .
H34B H 0.0901 -0.0189 0.2187 0.067 Uiso 1 1 calc GR . . . .
H34C H 0.1875 -0.0127 0.1793 0.067 Uiso 1 1 calc GR . . . .
C2A C 0.2959(12) 0.4778(6) 0.2275(5) 0.038(3) Uani 0.470(10) 1 d . . P A 1
H2AA H 0.2165 0.4780 0.2373 0.046 Uiso 0.470(10) 1 calc R . P A 1
H2AB H 0.3472 0.4973 0.2576 0.046 Uiso 0.470(10) 1 calc R . P A 1
C41 C -0.0275(3) 0.15762(17) -0.14519(16) 0.0384(9) Uani 1 1 d . . . . .
H41 H -0.0318 0.1168 -0.1378 0.046 Uiso 1 1 calc R . . . .
C50 C 0.0286(3) 0.44550(17) -0.15025(15) 0.0361(8) Uani 1 1 d . . . . .
H50 H 0.0058 0.4594 -0.1866 0.043 Uiso 1 1 calc R . . . .
C7 C 0.5650(5) 0.4113(2) 0.23804(18) 0.0638(14) Uani 1 1 d . . . . .
H7 H 0.5761 0.4221 0.2758 0.077 Uiso 1 1 calc R . . . .
C81 C 0.6716(5) 0.1655(3) 0.2446(3) 0.0791(15) Uani 1 1 d . U . . .
H81A H 0.7188 0.1729 0.2807 0.095 Uiso 1 1 calc R . . . .
H81B H 0.6393 0.1253 0.2447 0.095 Uiso 1 1 calc R . . . .
C8 C 0.6511(5) 0.4028(2) 0.20538(19) 0.0651(14) Uani 1 1 d . . . . .
H8 H 0.7319 0.4069 0.2165 0.078 Uiso 1 1 calc R . . . .
C31 C 0.2143(4) 0.17388(16) 0.20319(15) 0.0424(9) Uani 1 1 d . . . . .
H31A H 0.1463 0.1849 0.2209 0.051 Uiso 1 1 calc R . . . .
H31B H 0.2802 0.1679 0.2327 0.051 Uiso 1 1 calc R . . . .
C21 C 0.6792(3) 0.14438(17) -0.11828(15) 0.0341(8) Uani 1 1 d . . . . .
H21 H 0.7159 0.1458 -0.1504 0.041 Uiso 1 1 calc R . . . .
C60 C 0.3993(4) 0.4286(2) -0.07587(17) 0.0517(11) Uani 1 1 d . . . . .
H60A H 0.4696 0.4492 -0.0583 0.062 Uiso 1 1 calc R . . . .
H60B H 0.3332 0.4563 -0.0793 0.062 Uiso 1 1 calc R . . . .
C72 C 0.1030(4) 0.0134(2) -0.05182(17) 0.0507(11) Uani 1 1 d . . . . .
H72A H 0.0339 0.0391 -0.0557 0.061 Uiso 1 1 calc R . . . .
H72B H 0.0778 -0.0282 -0.0555 0.061 Uiso 1 1 calc R . . . .
C57 C 0.1247(4) 0.36849(18) 0.20019(17) 0.0487(11) Uani 1 1 d . . . . .
H57 H 0.1073 0.3653 0.2367 0.058 Uiso 1 1 calc R . . . .
C37 C -0.0903(4) 0.1483(2) 0.07902(19) 0.0548(12) Uani 1 1 d . . . . .
H37 H -0.1708 0.1559 0.0708 0.066 Uiso 1 1 calc R . . . .
C5 C 0.3610(6) 0.3262(2) 0.29602(19) 0.0799(18) Uani 1 1 d . . . . .
H5A H 0.4299 0.3141 0.2802 0.120 Uiso 1 1 calc GR . . . .
H5B H 0.2944 0.3030 0.2795 0.120 Uiso 1 1 calc GR . . . .
H5C H 0.3738 0.3197 0.3358 0.120 Uiso 1 1 calc GR . . . .
C83 C 0.6886(6) 0.2130(3) 0.1636(3) 0.100(2) Uani 1 1 d . U . . .
H83A H 0.6825 0.1966 0.1260 0.120 Uiso 1 1 calc R . . . .
H83B H 0.7371 0.2488 0.1652 0.120 Uiso 1 1 calc R . . . .
C61 C 0.4171(7) 0.4037(4) -0.1324(2) 0.110(3) Uani 1 1 d . . . . .
H61A H 0.3839 0.4307 -0.1621 0.132 Uiso 1 1 calc R . . . .
H61B H 0.5006 0.3988 -0.1346 0.132 Uiso 1 1 calc R . . . .
C3A C 0.2971(8) 0.5131(3) 0.1740(3) 0.042(3) Uani 0.470(10) 1 d . . P A 1
H3AA H 0.3715 0.5074 0.1606 0.062 Uiso 0.470(10) 1 calc GR . P A 1
H3AB H 0.2862 0.5549 0.1813 0.062 Uiso 0.470(10) 1 calc GR . P A 1
H3AC H 0.2345 0.4993 0.1462 0.062 Uiso 0.470(10) 1 calc GR . P A 1
C3B C 0.2297(8) 0.5123(4) 0.2340(5) 0.073(4) Uani 0.530(10) 1 d . . P A 2
H3BA H 0.1627 0.4878 0.2206 0.109 Uiso 0.530(10) 1 calc GR . P A 2
H3BB H 0.2175 0.5521 0.2191 0.109 Uiso 0.530(10) 1 calc GR . P A 2
H3BC H 0.2393 0.5139 0.2742 0.109 Uiso 0.530(10) 1 calc GR . P A 2
C2B C 0.3396(11) 0.4857(6) 0.2152(5) 0.042(3) Uani 0.530(10) 1 d . . P A 2
H2BA H 0.4094 0.5019 0.2376 0.050 Uiso 0.530(10) 1 calc R . P A 2
H2BB H 0.3426 0.4959 0.1762 0.050 Uiso 0.530(10) 1 calc R . P A 2

loop_
_atom_site_aniso_label
_atom_site_aniso_U_11
_atom_site_aniso_U_22
_atom_site_aniso_U_33
_atom_site_aniso_U_23
_atom_site_aniso_U_13
_atom_site_aniso_U_12
U1 0.02734(6) 0.02450(6) 0.01806(6) -0.00385(5) 0.00086(4) 0.00131(5)
Ge1 0.03244(19) 0.02623(17) 0.02225(17) 0.00513(13) 0.00232(14) 0.00191(14)
O1 0.0353(14) 0.0285(12) 0.0319(13) -0.0064(10) 0.0064(11) -0.0021(10)
O2 0.0390(14) 0.0317(13) 0.0273(13) -0.0006(10) 0.0025(11) 0.0036(10)
O3 0.0316(13) 0.0508(15) 0.0224(12) -0.0065(11) 0.0065(10) -0.0004(12)
O4 0.0373(14) 0.0398(14) 0.0209(12) -0.0003(10) 0.0038(10) -0.0049(11)
N3 0.0251(14) 0.0364(16) 0.0220(13) -0.0006(12) 0.0021(11) 0.0020(12)
N1 0.0478(18) 0.0267(15) 0.0249(14) -0.0055(12) -0.0071(13) 0.0037(13)
N4 0.0397(17) 0.0315(15) 0.0218(14) -0.0011(12) 0.0056(12) 0.0100(13)
N2 0.0271(15) 0.0256(14) 0.0376(16) -0.0055(12) -0.0018(13) 0.0021(12)
N6 0.0259(14) 0.0256(14) 0.0268(14) -0.0011(11) 0.0041(11) -0.0003(11)
C18 0.0173(15) 0.0336(18) 0.0241(16) -0.0015(13) 0.0000(13) 0.0034(13)
N8 0.0323(15) 0.0291(14) 0.0266(14) 0.0053(11) 0.0067(12) 0.0074(12)
N5 0.0325(15) 0.0224(14) 0.0176(13) 0.0000(10) 0.0013(11) 0.0023(11)
C19 0.0189(16) 0.0378(19) 0.0303(18) 0.0000(15) 0.0008(14) 0.0015(14)
C53 0.0190(16) 0.0372(18) 0.0283(17) 0.0015(14) 0.0025(13) -0.0013(14)
C48 0.0192(15) 0.0424(19) 0.0245(16) 0.0062(15) 0.0050(13) 0.0009(14)
C17 0.0174(15) 0.0293(17) 0.0287(17) 0.0008(13) 0.0017(13) 0.0033(13)
C47 0.0150(14) 0.0382(18) 0.0239(16) 0.0047(13) 0.0053(12) 0.0020(13)
C16 0.0137(15) 0.0309(17) 0.0354(19) 0.0003(14) -0.0029(13) 0.0029(13)
C46 0.0200(16) 0.0397(19) 0.0214(16) 0.0029(14) 0.0014(13) 0.0039(14)
C25 0.0259(17) 0.0285(17) 0.0300(18) -0.0022(14) 0.0001(14) 0.0031(14)
C70 0.035(2) 0.053(2) 0.0214(17) -0.0013(16) 0.0060(15) -0.0021(17)
N7 0.0315(16) 0.0351(16) 0.0333(16) 0.0082(13) 0.0013(13) 0.0045(13)
C24 0.0194(16) 0.0327(17) 0.0227(16) -0.0005(13) -0.0013(13) 0.0006(13)
C38 0.032(2) 0.045(2) 0.038(2) 0.0072(17) 0.0080(16) 0.0120(16)
C43 0.033(2) 0.053(2) 0.0229(17) -0.0006(16) 0.0034(15) -0.0038(17)
C39 0.0296(19) 0.045(2) 0.038(2) 0.0073(17) -0.0017(16) 0.0124(16)
C55 0.039(2) 0.040(2) 0.0299(18) 0.0037(15) 0.0135(16) 0.0124(16)
C33 0.050(2) 0.043(2) 0.0272(18) 0.0075(16) 0.0147(17) 0.0091(18)
C23 0.0254(18) 0.0278(17) 0.0350(19) -0.0002(14) 0.0041(14) -0.0028(14)
C11 0.0187(16) 0.0300(17) 0.044(2) -0.0009(15) 0.0004(15) 0.0008(13)
C30 0.045(2) 0.0295(18) 0.0185(15) -0.0008(13) 0.0083(14) 0.0060(15)
C44 0.0200(16) 0.044(2) 0.0222(16) 0.0013(14) 0.0043(13) -0.0002(14)
C42 0.036(2) 0.051(2) 0.033(2) -0.0091(17) -0.0006(16) -0.0047(18)
C22 0.0312(19) 0.036(2) 0.035(2) -0.0108(16) 0.0034(16) 0.0047(15)
C52 0.038(2) 0.039(2) 0.035(2) -0.0017(16) 0.0033(17) -0.0040(16)
C15 0.0166(16) 0.0321(18) 0.044(2) 0.0040(15) 0.0043(15) 0.0015(13)
C40 0.0216(17) 0.0391(19) 0.0319(18) 0.0024(15) 0.0043(14) 0.0071(14)
C45 0.0170(16) 0.0389(19) 0.0270(17) 0.0029(14) 0.0051(13) 0.0046(14)
C63 0.029(2) 0.077(3) 0.035(2) -0.027(2) -0.0015(16) 0.0078(19)
C6 0.073(3) 0.0285(18) 0.0202(17) -0.0022(14) -0.0069(18) 0.0072(19)
C27 0.037(2) 0.0334(19) 0.0312(19) 0.0068(15) -0.0022(16) 0.0041(16)
C35 0.039(2) 0.0321(18) 0.0267(17) 0.0020(15) 0.0098(15) 0.0089(16)
C28 0.047(2) 0.0332(19) 0.0212(17) 0.0069(14) 0.0029(15) 0.0044(16)
C56 0.048(2) 0.050(2) 0.044(2) 0.0088(19) 0.025(2) 0.0135(19)
C20 0.0219(17) 0.041(2) 0.036(2) 0.0065(16) 0.0082(15) 0.0028(15)
O5 0.072(3) 0.103(3) 0.098(3) -0.010(2) 0.014(2) 0.031(2)
C14 0.0236(18) 0.042(2) 0.060(3) 0.0075(19) 0.0121(18) -0.0004(16)
C54 0.0248(17) 0.0378(19) 0.0368(19) 0.0022(16) 0.0059(15) 0.0033(15)
C10 0.0303(19) 0.037(2) 0.050(2) 0.0015(18) -0.0095(17) -0.0001(16)
C62 0.112(5) 0.160(7) 0.032(3) -0.020(4) 0.010(3) 0.010(5)
C26 0.0339(18) 0.0214(16) 0.0247(16) -0.0006(13) -0.0008(14) 0.0021(13)
C80 0.084(4) 0.132(5) 0.103(4) -0.001(4) 0.030(4) 0.036(4)
C13 0.027(2) 0.032(2) 0.083(3) 0.000(2) 0.013(2) -0.0058(16)
C4 0.102(4) 0.071(3) 0.0193(19) -0.0036(19) 0.004(2) 0.038(3)
C73 0.056(3) 0.0296(18) 0.036(2) 0.0040(16) 0.0100(19) -0.0020(17)
C58 0.063(3) 0.0282(18) 0.0253(17) 0.0005(14) 0.0135(17) 0.0194(17)
C36 0.045(2) 0.062(3) 0.038(2) 0.0078(19) 0.0179(19) 0.013(2)
C12 0.031(2) 0.0301(19) 0.066(3) -0.0031(18) 0.0094(19) -0.0021(16)
C29 0.0379(19) 0.0239(16) 0.0198(15) -0.0018(13) 0.0044(14) 0.0025(14)
C1 0.079(3) 0.035(2) 0.0196(17) -0.0045(15) -0.0022(19) 0.019(2)
C49 0.0231(17) 0.048(2) 0.0201(16) 0.0088(15) 0.0037(13) -0.0015(15)
C71 0.054(3) 0.052(2) 0.032(2) -0.0084(18) 0.0060(19) -0.003(2)
C51 0.047(2) 0.034(2) 0.045(2) 0.0076(17) 0.0056(19) -0.0009(17)
C82 0.087(4) 0.105(5) 0.138(5) 0.037(4) 0.014(4) 0.023(4)
C9 0.043(2) 0.046(2) 0.036(2) -0.0025(17) -0.0146(17) -0.0003(18)
C32 0.076(3) 0.029(2) 0.045(2) -0.0065(17) 0.009(2) 0.007(2)
C34 0.051(2) 0.042(2) 0.043(2) 0.0103(18) 0.0110(19) -0.0075(18)
C2A 0.054(9) 0.033(6) 0.026(5) -0.010(4) 0.002(5) 0.001(6)
C41 0.031(2) 0.038(2) 0.045(2) -0.0025(17) 0.0033(17) 0.0013(16)
C50 0.0330(19) 0.045(2) 0.0303(19) 0.0129(16) 0.0030(15) 0.0032(16)
C7 0.089(4) 0.067(3) 0.027(2) -0.006(2) -0.019(2) -0.005(3)
C81 0.075(4) 0.081(4) 0.078(4) 0.004(3) -0.003(3) 0.004(3)
C8 0.067(3) 0.077(3) 0.042(3) -0.002(2) -0.024(2) -0.009(3)
C31 0.066(3) 0.035(2) 0.0274(19) -0.0078(16) 0.0106(18) 0.0083(19)
C21 0.0282(18) 0.046(2) 0.0297(18) -0.0044(16) 0.0087(15) -0.0001(16)
C60 0.043(2) 0.076(3) 0.037(2) 0.017(2) 0.0096(19) -0.007(2)
C72 0.056(3) 0.049(2) 0.047(3) -0.007(2) 0.010(2) -0.015(2)
C57 0.071(3) 0.049(2) 0.030(2) 0.0068(18) 0.023(2) 0.020(2)
C37 0.035(2) 0.077(3) 0.054(3) 0.012(2) 0.013(2) 0.020(2)
C5 0.133(5) 0.076(4) 0.032(2) 0.024(2) 0.017(3) 0.039(3)
C83 0.085(4) 0.140(5) 0.076(4) 0.008(4) 0.011(3) 0.011(4)
C61 0.114(6) 0.190(8) 0.029(3) 0.007(4) 0.024(3) -0.037(5)
C3A 0.063(6) 0.029(4) 0.032(5) -0.003(3) 0.003(4) 0.001(4)
C3B 0.052(6) 0.044(5) 0.115(9) -0.014(5) -0.016(6) 0.013(4)
C2B 0.047(7) 0.030(5) 0.045(7) -0.004(5) -0.006(5) 0.003(5)

loop_
_atom_type_symbol
_atom_type_description
_atom_type_scat_dispersion_real
_atom_type_scat_dispersion_imag
_atom_type_scat_source
C C 0.0033 0.0016 'International Tables Vol C Tables 4.2.6.8 and 6.1.1.4'
H H 0.0000 0.0000 'International Tables Vol C Tables 4.2.6.8 and 6.1.1.4'
Ge Ge 0.1547 1.8001 'International Tables Vol C Tables 4.2.6.8 and 6.1.1.4'
N N 0.0061 0.0033 'International Tables Vol C Tables 4.2.6.8 and 6.1.1.4'
O O 0.0106 0.0060 'International Tables Vol C Tables 4.2.6.8 and 6.1.1.4'
U U -9.6767 9.6646 'International Tables Vol C Tables 4.2.6.8 and 6.1.1.4'

loop_
_exptl_crystal_face_index_h
_exptl_crystal_face_index_k
_exptl_crystal_face_index_l
_exptl_crystal_face_perp_dist
14 0 12 0.0754
-14 0 -12 0.0754
1 -30 -8 0.1197
-1 30 8 0.1197
-3 3 34 0.0524
3 -3 -34 0.0524

loop_
_geom_angle_atom_site_label_1
_geom_angle_atom_site_label_2
_geom_angle_atom_site_label_3
_geom_angle
O1 U1 O2 175.15(10)
O1 U1 O3 90.20(9)
O1 U1 N3 89.17(10)
O1 U1 N1 95.68(10)
O1 U1 N4 88.85(10)
O1 U1 N2 87.01(10)
O2 U1 O3 84.97(9)
O2 U1 N3 90.22(10)
O2 U1 N1 88.08(10)
O2 U1 N4 95.33(10)
O2 U1 N2 91.52(10)
O3 U1 N3 77.98(8)
O3 U1 N2 77.13(9)
N3 U1 N2 154.80(9)
N1 U1 O3 145.01(9)
N1 U1 N3 136.38(10)
N1 U1 N4 70.03(10)
N1 U1 N2 68.81(10)
N4 U1 O3 144.74(9)
N4 U1 N3 66.76(9)
N4 U1 N2 137.96(9)
N8 Ge1 O4 92.73(10)
N5 Ge1 O4 85.34(9)
N5 Ge1 N8 87.23(11)
C63 O3 U1 127.5(2)
C63 O3 C60 109.6(3)
C60 O3 U1 122.9(2)
C70 O4 Ge1 117.8(2)
C73 O4 Ge1 124.9(2)
C73 O4 C70 109.3(3)
C53 N3 U1 127.4(2)
C54 N3 U1 113.4(2)
C54 N3 C53 119.2(3)
C6 N1 U1 138.8(3)
C6 N1 C9 106.6(3)
C9 N1 U1 113.0(2)
C55 N4 U1 112.8(2)
C58 N4 U1 137.3(3)
C58 N4 C55 106.7(3)
C11 N2 U1 128.5(2)
C10 N2 U1 111.4(2)
C10 N2 C11 116.1(3)
C25 N6 C24 118.1(3)
C17 C18 C19 119.1(3)
C17 C18 C24 122.9(3)
C24 C18 C19 118.0(3)
C38 N8 Ge1 121.6(2)
C35 N8 Ge1 128.6(2)
C35 N8 C38 107.2(3)
C26 N5 Ge1 123.5(2)
C29 N5 Ge1 129.3(2)
C29 N5 C26 107.2(3)
C20 C19 C18 118.8(3)
C20 C19 C21 121.6(3)
C21 C19 C18 119.5(3)
N3 C53 C47 121.2(3)
C52 C53 N3 118.2(3)
C52 C53 C47 120.6(3)
C49 C48 C47 118.6(3)
C49 C48 C50 122.4(3)
C50 C48 C47 119.0(3)
C16 C17 C18 121.3(3)
C53 C47 C48 117.9(3)
C46 C47 C53 122.8(3)
C46 C47 C48 119.3(3)
C17 C16 C11 123.4(3)
C17 C16 C15 118.9(3)
C15 C16 C11 117.7(3)
C45 C46 C47 121.4(3)
N6 C25 C26 124.0(3)
O4 C70 C71 105.6(3)
C39 N7 C40 118.0(3)
N6 C24 C18 119.2(3)
C23 C24 N6 121.2(3)
C23 C24 C18 119.5(3)
N8 C38 C39 124.5(3)
C37 C38 N8 108.5(3)
C37 C38 C39 126.9(4)
C42 C43 C44 120.7(3)
N7 C39 C38 125.3(3)
N4 C55 C56 109.6(3)
N4 C55 C54 118.6(3)
C54 C55 C56 131.0(4)
C34 C33 C30 115.2(3)
C24 C23 C22 122.1(3)
N2 C11 C16 120.7(3)
C12 C11 N2 119.1(3)
C12 C11 C16 120.2(3)
C33 C30 C31 107.4(3)
C35 C30 C33 109.8(3)
C35 C30 C31 107.3(3)
C29 C30 C33 109.6(3)
C29 C30 C35 114.5(3)
C29 C30 C31 108.0(3)
C43 C44 C45 119.1(3)
C49 C44 C43 122.1(3)
C49 C44 C45 118.8(3)
C43 C42 C41 121.0(4)
C21 C22 C23 119.9(3)
C53 C52 C51 120.9(3)
C20 C15 C16 119.7(3)
C20 C15 C14 121.1(3)
C14 C15 C16 119.2(3)
N7 C40 C45 118.9(3)
C41 C40 N7 121.7(3)
C41 C40 C45 119.4(3)
C46 C45 C44 119.5(3)
C46 C45 C40 121.7(3)
C44 C45 C40 118.7(3)
O3 C63 C62 105.2(4)
N1 C6 C1 125.0(3)
N1 C6 C7 109.5(4)
C7 C6 C1 125.1(4)
C26 C27 C28 107.2(3)
N8 C35 C30 124.1(3)
N8 C35 C36 109.0(3)
C36 C35 C30 126.4(3)
C29 C28 C27 107.7(3)
C57 C56 C55 106.2(4)
C15 C20 C19 122.1(3)
C83 O5 C81 108.9(4)
C13 C14 C15 120.5(4)
N3 C54 C55 121.0(3)
N2 C10 C9 123.3(4)
C61 C62 C63 107.2(5)
N5 C26 C25 123.5(3)
C27 C26 N5 109.1(3)
C27 C26 C25 127.3(3)
C82 C80 C81 104.6(5)
C14 C13 C12 121.0(4)
C5 C4 C1 116.1(3)
O4 C73 C72 104.2(3)
N4 C58 C1 122.7(4)
N4 C58 C57 109.5(4)
C57 C58 C1 126.7(3)
C37 C36 C35 107.8(3)
C11 C12 C13 121.5(4)
N5 C29 C30 123.8(3)
N5 C29 C28 108.9(3)
C28 C29 C30 127.0(3)
C6 C1 C4 109.9(3)
C6 C1 C58 115.1(3)
C6 C1 C2A 118.5(6)
C6 C1 C2B 96.0(5)
C4 C1 C2B 113.1(5)
C58 C1 C4 111.2(4)
C58 C1 C2A 101.5(6)
C58 C1 C2B 110.7(5)
C2A C1 C4 99.3(5)
C48 C49 C44 122.4(3)
C70 C71 C72 103.2(3)
C50 C51 C52 120.4(3)
C83 C82 C80 105.1(6)
N1 C9 C8 109.0(4)
C10 C9 N1 121.4(3)
C10 C9 C8 129.6(4)
C3A C2A C1 112.7(8)
C40 C41 C42 121.1(4)
C51 C50 C48 121.1(3)
C8 C7 C6 107.8(4)
O5 C81 C80 107.2(5)
C7 C8 C9 107.1(4)
C32 C31 C30 114.6(3)
C22 C21 C19 121.0(3)
O3 C60 C61 103.8(4)
C73 C72 C71 102.5(3)
C56 C57 C58 108.1(3)
C36 C37 C38 107.4(4)
O5 C83 C82 109.6(6)
C62 C61 C60 106.8(5)
C3B C2B C1 109.0(8)

loop_
_geom_bond_atom_site_label_1
_geom_bond_atom_site_label_2
_geom_bond_distance
U1 O1 1.757(2)
U1 O2 1.762(2)
U1 O3 2.469(2)
U1 N3 2.526(3)
U1 N1 2.452(3)
U1 N4 2.454(3)
U1 N2 2.560(3)
Ge1 O4 2.139(2)
Ge1 N8 2.001(3)
Ge1 N5 1.994(3)
O3 C63 1.456(4)
O3 C60 1.464(5)
O4 C70 1.465(4)
O4 C73 1.440(4)
N3 C53 1.427(4)
N3 C54 1.306(4)
N1 C6 1.351(4)
N1 C9 1.395(5)
N4 C55 1.391(5)
N4 C58 1.356(4)
N2 C11 1.424(5)
N2 C10 1.305(5)
N6 C25 1.273(4)
N6 C24 1.396(4)
C18 C19 1.444(5)
C18 C17 1.406(4)
C18 C24 1.438(5)
N8 C38 1.389(4)
N8 C35 1.368(4)
N5 C26 1.386(4)
N5 C29 1.373(4)
C19 C20 1.392(5)
C19 C21 1.419(5)
C53 C47 1.431(5)
C53 C52 1.362(5)
C48 C47 1.440(4)
C48 C49 1.393(5)
C48 C50 1.418(5)
C17 C16 1.401(4)
C47 C46 1.399(5)
C16 C11 1.436(5)
C16 C15 1.436(5)
C46 C45 1.393(5)
C25 C26 1.430(5)
C70 C71 1.505(5)
N7 C39 1.263(5)
N7 C40 1.407(4)
C24 C23 1.364(5)
C38 C39 1.424(5)
C38 C37 1.385(5)
C43 C44 1.422(5)
C43 C42 1.345(5)
C55 C56 1.401(5)
C55 C54 1.397(5)
C33 C30 1.550(5)
C33 C34 1.517(5)
C23 C22 1.418(5)
C11 C12 1.369(5)
C30 C35 1.511(5)
C30 C29 1.500(5)
C30 C31 1.567(5)
C44 C45 1.434(4)
C44 C49 1.394(5)
C42 C41 1.415(5)
C22 C21 1.351(5)
C52 C51 1.412(5)
C15 C20 1.386(5)
C15 C14 1.431(5)
C40 C45 1.437(5)
C40 C41 1.371(5)
C63 C62 1.481(7)
C6 C1 1.504(6)
C6 C7 1.413(6)
C27 C28 1.394(5)
C27 C26 1.377(5)
C35 C36 1.383(5)
C28 C29 1.383(5)
C56 C57 1.380(6)
O5 C81 1.387(7)
O5 C83 1.377(7)
C14 C13 1.351(5)
C10 C9 1.387(6)
C62 C61 1.408(9)
C80 C82 1.453(9)
C80 C81 1.466(8)
C13 C12 1.391(6)
C4 C1 1.550(5)
C4 C5 1.516(6)
C73 C72 1.489(6)
C58 C1 1.508(6)
C58 C57 1.400(6)
C36 C37 1.381(6)
C1 C2A 1.541(15)
C1 C2B 1.644(13)
C71 C72 1.521(5)
C51 C50 1.352(5)
C82 C83 1.410(8)
C9 C8 1.403(5)
C32 C31 1.519(5)
C2A C3A 1.510(15)
C7 C8 1.357(7)
C60 C61 1.509(7)
C3B C2B 1.516(15)

loop_
_exptl_oxdiff_crystal_face_indexfrac_h
_exptl_oxdiff_crystal_face_indexfrac_k
_exptl_oxdiff_crystal_face_indexfrac_l
_exptl_oxdiff_crystal_face_x
_exptl_oxdiff_crystal_face_y
_exptl_oxdiff_crystal_face_z
13.9881 0.0297 11.9793 -0.4780 0.8674 0.0089
-13.9881 -0.0297 -11.9793 0.4780 -0.8674 -0.0089
0.9981 -30.0090 -7.9999 0.0310 -0.0386 -0.9828
-0.9981 30.0090 7.9999 -0.0310 0.0386 0.9828
-2.9921 2.9955 33.9649 0.6382 0.7067 0.3264
2.9921 -2.9955 -33.9649 -0.6382 -0.7067 -0.3264
